data_7045722
loop_
_publ_author_name
'Jassal, Amanpreet Kaur'
'Sran, Balkaran Singh'
'Suffren, Yan'
'Bernot, Kevin'
'Pointillart, Fabrice'
'Cador, Olivier'
'Hundal, Geeta'

_publ_section_title
;
 Structural diversity and photo-physical and magnetic properties of
 dimeric to 1D polymeric coordination polymers of lighter lanthanide(iii)
 dinitrobenzoates.
;
_journal_issue 13
_journal_name_full 'Dalton transactions (Cambridge, England : 2003)'
_journal_page_first 4722
_journal_page_last 4732
_journal_paper_doi 10.1039/c7dt04596d
_journal_volume 47
_journal_year 2018
_chemical_formula_moiety 'C45 H31 La2 N13 O40'
_chemical_formula_sum 'C45 H31 La2 N13 O40'
_chemical_formula_weight 1671.65
_space_group_crystal_system triclinic
_space_group_IT_number 2
_space_group_name_Hall '-P 1'
_space_group_name_H-M_alt 'P -1'
_symmetry_space_group_name_Hall '-P 1'
_symmetry_space_group_name_H-M 'P -1'
_atom_sites_solution_hydrogens mixed
_atom_sites_solution_primary direct
_atom_sites_solution_secondary difmap
_audit_creation_method SHELXL-2017/1
_audit_update_record
;
2018-02-08 deposited with the CCDC.
2018-02-23 downloaded from the CCDC.
;
_cell_angle_alpha 81.559(8)
_cell_angle_beta 89.492(7)
_cell_angle_gamma 81.411(7)
_cell_formula_units_Z 2
_cell_length_a 8.9791(13)
_cell_length_b 14.499(2)
_cell_length_c 23.157(4)
_cell_measurement_reflns_used 9965
_cell_measurement_temperature 296(2)
_cell_measurement_theta_max 29.32
_cell_measurement_theta_min 2.44
_cell_volume 2948.4(8)
_computing_cell_refinement 'Bruker SAINT'
_computing_data_collection 'Bruker APEX2'
_computing_data_reduction 'Bruker SAINT'
_computing_molecular_graphics 'Bruker SHELXTL'
_computing_publication_material 'Bruker SHELXTL'
_computing_structure_refinement 'SHELXL-2017/1 (Sheldrick, 2017)'
_computing_structure_solution 'Sir-92 (Altomare et al., 1993)'
_diffrn_ambient_temperature 296(2)
_diffrn_measured_fraction_theta_full 1.000
_diffrn_measured_fraction_theta_max 0.992
_diffrn_measurement_device_type 'Bruker APEX-II CCD'
_diffrn_measurement_method '\f and \w scans'
_diffrn_radiation_type MoK\a
_diffrn_radiation_wavelength 0.71073
_diffrn_reflns_av_R_equivalents 0.0530
_diffrn_reflns_av_unetI/netI 0.0561
_diffrn_reflns_Laue_measured_fraction_full 1.000
_diffrn_reflns_Laue_measured_fraction_max 0.992
_diffrn_reflns_limit_h_max 12
_diffrn_reflns_limit_h_min -12
_diffrn_reflns_limit_k_max 20
_diffrn_reflns_limit_k_min -20
_diffrn_reflns_limit_l_max 32
_diffrn_reflns_limit_l_min -32
_diffrn_reflns_number 68102
_diffrn_reflns_point_group_measured_fraction_full 1.000
_diffrn_reflns_point_group_measured_fraction_max 0.992
_diffrn_reflns_theta_full 25.242
_diffrn_reflns_theta_max 30.250
_diffrn_reflns_theta_min 1.574
_diffrn_source 'fine-focus sealed tube'
_exptl_absorpt_coefficient_mu 1.553
_exptl_absorpt_correction_T_max 0.795
_exptl_absorpt_correction_T_min 0.751
_exptl_absorpt_correction_type multi-scan
_exptl_absorpt_process_details 'SADABS-2014/2 - Bruker AXS area detector scaling and absorption correction'
_exptl_crystal_colour White
_exptl_crystal_density_diffrn 1.883
_exptl_crystal_density_method 'not measured'
_exptl_crystal_description Needles
_exptl_crystal_F_000 1652
_exptl_crystal_size_max 0.190
_exptl_crystal_size_mid 0.170
_exptl_crystal_size_min 0.160
_refine_diff_density_max 1.075
_refine_diff_density_min -0.739
_refine_diff_density_rms 0.110
_refine_ls_extinction_method none
_refine_ls_goodness_of_fit_ref 1.001
_refine_ls_hydrogen_treatment mixed
_refine_ls_matrix_type full
_refine_ls_number_parameters 921
_refine_ls_number_reflns 17467
_refine_ls_number_restraints 9
_refine_ls_restrained_S_all 1.001
_refine_ls_R_factor_all 0.0595
_refine_ls_R_factor_gt 0.0381
_refine_ls_shift/su_max 0.003
_refine_ls_shift/su_mean 0.000
_refine_ls_structure_factor_coef Fsqd
_refine_ls_weighting_details 'w=1/[\s^2^(Fo^2^)+(0.0374P)^2^+1.9003P] where P=(Fo^2^+2Fc^2^)/3'
_refine_ls_weighting_scheme calc
_refine_ls_wR_factor_gt 0.0810
_refine_ls_wR_factor_ref 0.0902
_reflns_Friedel_coverage 0.000
_reflns_number_gt 13249
_reflns_number_total 17467
_reflns_threshold_expression 'I > 2\s(I)'
_cod_data_source_file c7dt04596d2.cif
_cod_data_source_block La_24DNB
_cod_depositor_comments
;
The following automatic conversions were performed:

'_exptl_absorpt_correction_type' value 'Multi-scan' changed to
'multi-scan' according to
/home/data/users/saulius/crontab/automatic-downloads/rss-feeds/RSC/lib/dictionaries/cif_core.dic
dictionary named 'cif_core.dic' version 2.4.2 from 2011-04-26.

Automatic conversion script
Id: cif_fix_values 4973 2017-02-22 13:04:09Z antanas 

 Adding full bibliography for 7045715--7045724.cif.
;
_cod_original_cell_volume 2948.5(8)
_cod_database_code 7045722
_shelx_shelxl_version_number 2017/1
_shelx_space_group_comment
;
The symmetry employed for this shelxl refinement is uniquely defined
by the following loop, which should always be used as a source of
symmetry information in preference to the above space-group names.
They are only intended as comments.
;
_shelx_estimated_absorpt_t_min 0.757
_shelx_estimated_absorpt_t_max 0.789

loop_
_space_group_symop_operation_xyz
'x, y, z'
'-x, -y, -z'

loop_
_atom_site_label
_atom_site_type_symbol
_atom_site_fract_x
_atom_site_fract_y
_atom_site_fract_z
_atom_site_U_iso_or_equiv
_atom_site_adp_type
_atom_site_occupancy
_atom_site_site_symmetry_order
_atom_site_calc_flag
_atom_site_refinement_flags_posn
_atom_site_refinement_flags_adp
C1 C 0.2695(3) 0.6789(2) 0.84462(13) 0.0256(6) Uani 1 1 d . .
C2 C 0.2890(3) 0.6252(2) 0.90647(13) 0.0268(6) Uani 1 1 d . .
C3 C 0.2240(3) 0.5459(2) 0.92778(13) 0.0290(7) Uani 1 1 d . .
C4 C 0.2368(4) 0.5044(2) 0.98577(14) 0.0332(8) Uani 1 1 d . .
H4 H 0.192580 0.451284 0.999102 0.040 Uiso 1 1 calc R U
C5 C 0.3177(4) 0.5449(3) 1.02279(14) 0.0323(7) Uani 1 1 d . .
C6 C 0.3857(4) 0.6222(3) 1.00435(15) 0.0365(8) Uani 1 1 d . .
H6 H 0.439157 0.648140 1.030531 0.044 Uiso 1 1 calc R U
C7 C 0.3736(4) 0.6613(2) 0.94572(15) 0.0343(8) Uani 1 1 d . .
H7 H 0.422630 0.712386 0.932447 0.041 Uiso 1 1 calc R U
C8 C 0.1827(3) 0.9409(2) 0.80470(13) 0.0258(6) Uani 1 1 d . .
C9 C 0.2435(3) 1.0213(2) 0.82629(14) 0.0279(7) Uani 1 1 d . .
C10 C 0.3143(4) 1.0173(2) 0.87965(15) 0.0315(7) Uani 1 1 d . .
C11 C 0.3618(4) 1.0955(3) 0.89767(18) 0.0454(10) Uani 1 1 d . .
H11 H 0.408332 1.092000 0.933814 0.054 Uiso 1 1 calc R U
C12 C 0.3369(4) 1.1777(3) 0.8596(2) 0.0532(11) Uani 1 1 d . .
C13 C 0.2731(5) 1.1844(3) 0.8051(2) 0.0578(12) Uani 1 1 d . .
H13 H 0.262556 1.240975 0.779634 0.069 Uiso 1 1 calc R U
C14 C 0.2253(4) 1.1061(3) 0.78878(17) 0.0426(9) Uani 1 1 d . .
H14 H 0.180319 1.110030 0.752297 0.051 Uiso 1 1 calc R U
C15 C 0.7193(3) 0.8145(2) 0.85277(12) 0.0251(6) Uani 1 1 d . .
C16 C 0.8109(3) 0.8190(2) 0.90677(13) 0.0273(7) Uani 1 1 d . .
C17 C 0.8096(4) 0.8986(3) 0.93408(14) 0.0314(7) Uani 1 1 d . .
C18 C 0.8870(4) 0.8957(3) 0.98609(15) 0.0394(9) Uani 1 1 d . .
H18 H 0.883940 0.949305 1.003993 0.047 Uiso 1 1 calc R U
C19 C 0.9676(4) 0.8119(3) 1.01011(14) 0.0393(9) Uani 1 1 d . .
C20 C 0.9753(4) 0.7318(3) 0.98460(15) 0.0404(9) Uani 1 1 d . .
H20 H 1.031736 0.675576 1.001844 0.049 Uiso 1 1 calc R U
C21 C 0.8975(4) 0.7361(3) 0.93272(14) 0.0356(8) Uani 1 1 d . .
H21 H 0.903312 0.682266 0.914852 0.043 Uiso 1 1 calc R U
C22 C -0.1899(3) 0.7745(2) 0.64028(12) 0.0265(6) Uani 1 1 d . .
C23 C -0.2682(4) 0.7382(3) 0.59233(13) 0.0331(8) Uani 1 1 d . .
C24 C -0.3364(5) 0.7958(4) 0.54379(18) 0.0595(12) Uani 1 1 d . .
C25 C -0.4021(7) 0.7589(5) 0.4998(2) 0.097(2) Uani 1 1 d . .
H25 H -0.449709 0.797763 0.467648 0.117 Uiso 1 1 calc R U
C26 C -0.3936(6) 0.6634(5) 0.5058(2) 0.0785(19) Uani 1 1 d . .
C27 C -0.3279(5) 0.6050(4) 0.5523(2) 0.0698(15) Uani 1 1 d . .
H27 H -0.323927 0.540142 0.554600 0.084 Uiso 1 1 calc R U
C28 C -0.2666(5) 0.6427(3) 0.5963(2) 0.0548(11) Uani 1 1 d . .
H28 H -0.223765 0.602904 0.629067 0.066 Uiso 1 1 calc R U
C29 C 0.3382(3) 0.6828(2) 0.68171(12) 0.0229(6) Uani 1 1 d . .
C30 C 0.2669(3) 0.6021(2) 0.66524(14) 0.0281(7) Uani 1 1 d . .
C31 C 0.1886(4) 0.6023(3) 0.61454(16) 0.0405(8) Uani 1 1 d . .
C32 C 0.1150(5) 0.5274(3) 0.6055(2) 0.0613(13) Uani 1 1 d . .
H32 H 0.062905 0.527760 0.570955 0.074 Uiso 1 1 calc R U
C33 C 0.1229(5) 0.4533(3) 0.6501(3) 0.0611(13) Uani 1 1 d . .
C34 C 0.1990(5) 0.4495(3) 0.7004(2) 0.0554(11) Uani 1 1 d . .
H34 H 0.201603 0.397768 0.729533 0.066 Uiso 1 1 calc R U
C35 C 0.2726(4) 0.5236(3) 0.70770(17) 0.0392(8) Uani 1 1 d . .
H35 H 0.327556 0.520981 0.741919 0.047 Uiso 1 1 calc R U
C36 C -0.3089(3) 1.0048(2) 0.72879(13) 0.0259(6) Uani 1 1 d . .
C37 C -0.3084(3) 1.1085(2) 0.73304(14) 0.0266(6) Uani 1 1 d . .
C38 C -0.4079(3) 1.1833(2) 0.70454(14) 0.0292(7) Uani 1 1 d . .
C39 C -0.4028(4) 1.2765(2) 0.71004(16) 0.0351(8) Uani 1 1 d . .
H39 H -0.471550 1.325271 0.690603 0.042 Uiso 1 1 calc R U
C40 C -0.2912(4) 1.2938(2) 0.74556(15) 0.0327(7) Uani 1 1 d . .
C41 C -0.1902(4) 1.2223(2) 0.77537(15) 0.0351(8) Uani 1 1 d . .
H41 H -0.117130 1.235871 0.799725 0.042 Uiso 1 1 calc R U
C42 C -0.1985(4) 1.1308(2) 0.76872(14) 0.0313(7) Uani 1 1 d . .
H42 H -0.129449 1.082447 0.788418 0.038 Uiso 1 1 calc R U
C43 C 0.0719(17) 1.1312(6) 0.6124(5) 0.280(9) Uani 1 1 d . .
H43A H 0.087782 1.113822 0.653712 0.419 Uiso 1 1 calc R U
H43B H 0.011902 1.192340 0.604558 0.419 Uiso 1 1 calc R U
H43C H 0.167276 1.132723 0.593498 0.419 Uiso 1 1 calc R U
C44 C -0.1015(9) 1.1066(7) 0.5440(4) 0.236(7) Uani 1 1 d . .
H44A H -0.139438 1.057237 0.527851 0.354 Uiso 1 1 calc R U
H44B H -0.048669 1.142096 0.514406 0.354 Uiso 1 1 calc R U
H44C H -0.184010 1.147650 0.557619 0.354 Uiso 1 1 calc R U
C45 C 0.0189(6) 0.9835(4) 0.6170(3) 0.099(2) Uani 1 1 d . .
H45 H -0.037100 0.943415 0.601813 0.119 Uiso 1 1 calc R U
N1 N 0.1404(4) 0.5010(2) 0.88841(13) 0.0411(7) Uani 1 1 d . .
N2 N 0.3334(4) 0.5020(2) 1.08469(13) 0.0421(8) Uani 1 1 d . .
N3 N 0.3376(4) 0.9292(2) 0.92076(13) 0.0409(7) Uani 1 1 d . .
N4 N 0.3779(5) 1.2635(3) 0.8787(3) 0.0922(18) Uani 1 1 d . .
N5 N 0.7248(3) 0.9896(2) 0.90820(14) 0.0410(7) Uani 1 1 d . .
N6 N 1.0454(4) 0.8073(3) 1.06666(15) 0.0573(10) Uani 1 1 d . .
N7 N -0.3345(7) 0.8958(4) 0.5352(2) 0.106(2) Uani 1 1 d . .
N8 N -0.4610(10) 0.6251(7) 0.4585(2) 0.141(3) Uani 1 1 d . .
N9 N 0.1833(5) 0.6810(3) 0.56694(15) 0.0597(10) Uani 1 1 d . .
N10 N 0.0380(6) 0.3760(4) 0.6417(3) 0.1042(19) Uani 1 1 d . .
N11 N -0.5213(4) 1.1664(2) 0.66331(14) 0.0438(8) Uani 1 1 d . .
N12 N -0.2770(4) 1.3918(2) 0.75088(16) 0.0493(9) Uani 1 1 d . .
N13 N -0.0013(5) 1.0665(3) 0.59146(19) 0.0760(13) Uani 1 1 d . .
O1 O 0.3890(2) 0.68571(16) 0.81761(10) 0.0321(5) Uani 1 1 d . .
O2 O 0.1385(2) 0.71376(16) 0.82822(9) 0.0318(5) Uani 1 1 d . .
O3 O 0.1675(3) 0.51182(19) 0.83658(11) 0.0474(7) Uani 1 1 d . .
O4 O 0.0476(5) 0.4541(3) 0.90999(14) 0.0962(15) Uani 1 1 d . .
O5 O 0.2780(4) 0.4317(2) 1.09994(12) 0.0666(9) Uani 1 1 d . .
O6 O 0.4032(4) 0.5369(2) 1.11753(13) 0.0702(10) Uani 1 1 d . .
O7 O 0.2698(2) 0.88671(16) 0.77708(10) 0.0304(5) Uani 1 1 d . .
O8 O 0.0457(2) 0.93718(17) 0.80963(11) 0.0366(6) Uani 1 1 d . .
O9 O 0.2510(3) 0.8733(2) 0.91651(14) 0.0597(8) Uani 1 1 d . .
O10 O 0.4416(3) 0.9167(2) 0.95593(12) 0.0618(8) Uani 1 1 d . .
O11 O 0.3896(6) 1.2635(3) 0.9313(3) 0.129(2) Uani 1 1 d . .
O12 O 0.3912(6) 1.3302(3) 0.8402(3) 0.130(2) Uani 1 1 d . .
O13 O 0.7891(2) 0.80097(16) 0.80669(9) 0.0278(5) Uani 1 1 d . .
O14 O 0.5806(2) 0.81673(19) 0.85695(9) 0.0379(6) Uani 1 1 d . .
O15 O 0.6772(3) 0.99620(19) 0.85864(11) 0.0464(6) Uani 1 1 d . .
O16 O 0.7068(4) 1.0537(2) 0.93807(15) 0.0705(10) Uani 1 1 d . .
O17 O 1.0164(4) 0.8748(3) 1.09313(13) 0.0777(11) Uani 1 1 d . .
O18 O 1.1349(5) 0.7363(3) 1.08366(15) 0.0921(13) Uani 1 1 d . .
O19 O -0.0571(2) 0.7875(2) 0.63298(10) 0.0396(6) Uani 1 1 d . .
O20 O -0.2590(2) 0.78404(15) 0.68706(9) 0.0263(5) Uani 1 1 d . .
O21 O -0.3109(4) 0.9339(2) 0.57488(15) 0.0695(9) Uani 1 1 d . .
O22 O -0.3502(13) 0.9392(5) 0.4861(3) 0.316(7) Uani 1 1 d . .
O23 O -0.5606(9) 0.6768(7) 0.4279(2) 0.223(5) Uani 1 1 d . .
O24 O -0.4115(7) 0.5420(6) 0.4539(3) 0.178(4) Uani 1 1 d . .
O25 O 0.4778(2) 0.67481(16) 0.68362(10) 0.0325(5) Uani 1 1 d . .
O26 O 0.2522(2) 0.74983(15) 0.69904(9) 0.0280(5) Uani 1 1 d . .
O27 O 0.2671(4) 0.7396(2) 0.57031(12) 0.0595(8) Uani 1 1 d . .
O28 O 0.0910(6) 0.6846(3) 0.52726(16) 0.1092(16) Uani 1 1 d . .
O29 O -0.0258(10) 0.3807(5) 0.5973(4) 0.249(5) Uani 1 1 d . .
O30 O 0.0398(5) 0.3114(3) 0.6815(2) 0.1123(17) Uani 1 1 d . .
O31 O -0.4271(2) 0.97055(16) 0.73946(10) 0.0321(5) Uani 1 1 d . .
O32 O -0.1835(2) 0.96213(16) 0.71646(11) 0.0355(5) Uani 1 1 d . .
O33 O -0.4878(4) 1.1025(2) 0.63469(13) 0.0576(8) Uani 1 1 d . .
O34 O -0.6414(3) 1.2187(2) 0.65913(17) 0.0779(11) Uani 1 1 d . .
O35 O -0.3723(4) 1.4536(2) 0.72700(18) 0.0833(12) Uani 1 1 d . .
O36 O -0.1722(4) 1.4068(2) 0.77826(18) 0.0793(12) Uani 1 1 d . .
O37 O 0.1002(3) 0.94572(19) 0.65900(11) 0.0418(6) Uani 1 1 d . .
O1W O 0.6795(3) 0.62893(16) 0.77625(10) 0.0290(5) Uani 1 1 d D .
H11W H 0.656(4) 0.589(2) 0.7591(12) 0.035 Uiso 1 1 d D U
H12W H 0.675(4) 0.608(2) 0.8105(7) 0.035 Uiso 1 1 d D U
O2W O 0.4163(3) 0.89945(18) 0.65212(11) 0.0378(6) Uani 1 1 d D .
H21W H 0.327(2) 0.908(2) 0.6490(17) 0.045 Uiso 1 1 d D U
H22W H 0.445(4) 0.9494(17) 0.6454(17) 0.045 Uiso 1 1 d D U
O3W O -0.0301(2) 0.64533(17) 0.74511(11) 0.0338(5) Uani 1 1 d D .
H31W H -0.116(2) 0.632(2) 0.7495(15) 0.041 Uiso 1 1 d D U
H32W H 0.015(3) 0.609(2) 0.7723(12) 0.041 Uiso 1 1 d D U
La1 La 0.51522(2) 0.80072(2) 0.74938(2) 0.01927(5) Uani 1 1 d . .
La2 La 0.00877(2) 0.81983(2) 0.73834(2) 0.01976(5) Uani 1 1 d . .

loop_
_atom_site_aniso_label
_atom_site_aniso_U_11
_atom_site_aniso_U_22
_atom_site_aniso_U_33
_atom_site_aniso_U_23
_atom_site_aniso_U_13
_atom_site_aniso_U_12
C1 0.0261(15) 0.0214(16) 0.0276(14) 0.0033(13) -0.0028(12) -0.0051(12)
C2 0.0216(14) 0.0279(18) 0.0278(14) 0.0031(13) -0.0017(12) -0.0009(12)
C3 0.0263(15) 0.0310(18) 0.0283(15) 0.0025(14) -0.0026(12) -0.0066(13)
C4 0.0335(17) 0.0299(19) 0.0342(17) 0.0085(15) -0.0038(14) -0.0106(15)
C5 0.0331(17) 0.034(2) 0.0258(15) 0.0075(14) -0.0049(13) -0.0046(14)
C6 0.0396(19) 0.034(2) 0.0348(17) -0.0004(15) -0.0091(15) -0.0063(15)
C7 0.0355(18) 0.0295(19) 0.0365(17) 0.0033(15) -0.0057(14) -0.0077(15)
C8 0.0270(15) 0.0227(16) 0.0275(14) -0.0058(13) -0.0050(12) -0.0003(12)
C9 0.0248(15) 0.0233(17) 0.0374(17) -0.0117(14) -0.0014(13) -0.0026(12)
C10 0.0258(15) 0.0304(19) 0.0397(17) -0.0128(15) -0.0036(13) -0.0012(13)
C11 0.0329(18) 0.052(3) 0.058(2) -0.031(2) -0.0068(17) -0.0042(17)
C12 0.042(2) 0.037(2) 0.089(3) -0.030(2) -0.008(2) -0.0123(18)
C13 0.060(3) 0.028(2) 0.086(3) -0.005(2) -0.007(2) -0.0139(19)
C14 0.048(2) 0.031(2) 0.051(2) -0.0053(17) -0.0089(18) -0.0114(17)
C15 0.0263(15) 0.0274(17) 0.0230(13) -0.0060(13) -0.0012(11) -0.0061(13)
C16 0.0246(14) 0.0381(19) 0.0212(13) -0.0056(13) -0.0009(11) -0.0104(13)
C17 0.0299(16) 0.038(2) 0.0287(15) -0.0112(15) -0.0002(13) -0.0077(14)
C18 0.0362(18) 0.055(3) 0.0348(17) -0.0220(18) 0.0010(15) -0.0166(17)
C19 0.0342(18) 0.062(3) 0.0249(15) -0.0107(17) -0.0054(14) -0.0123(18)
C20 0.0396(19) 0.049(2) 0.0310(17) -0.0029(17) -0.0074(15) -0.0025(17)
C21 0.0402(19) 0.036(2) 0.0327(17) -0.0092(15) -0.0045(14) -0.0083(16)
C22 0.0271(15) 0.0327(18) 0.0204(13) -0.0034(13) -0.0030(11) -0.0069(13)
C23 0.0276(16) 0.051(2) 0.0247(14) -0.0132(15) 0.0029(12) -0.0122(15)
C24 0.077(3) 0.065(3) 0.040(2) 0.001(2) -0.020(2) -0.031(3)
C25 0.125(5) 0.138(6) 0.038(2) 0.002(3) -0.035(3) -0.063(5)
C26 0.086(4) 0.137(6) 0.040(2) -0.042(3) 0.016(2) -0.079(4)
C27 0.068(3) 0.085(4) 0.077(3) -0.048(3) 0.024(3) -0.043(3)
C28 0.053(3) 0.059(3) 0.060(3) -0.022(2) 0.004(2) -0.020(2)
C29 0.0238(14) 0.0238(16) 0.0222(13) -0.0059(12) 0.0011(11) -0.0048(12)
C30 0.0208(14) 0.0295(18) 0.0362(16) -0.0115(14) 0.0047(12) -0.0046(12)
C31 0.045(2) 0.039(2) 0.0405(19) -0.0098(17) -0.0073(16) -0.0115(17)
C32 0.062(3) 0.059(3) 0.072(3) -0.029(3) -0.016(2) -0.021(2)
C33 0.049(2) 0.035(2) 0.107(4) -0.023(3) 0.002(3) -0.019(2)
C34 0.057(3) 0.027(2) 0.082(3) -0.004(2) 0.011(2) -0.0080(19)
C35 0.0404(19) 0.028(2) 0.048(2) -0.0058(17) 0.0025(16) -0.0036(15)
C36 0.0293(15) 0.0178(15) 0.0293(15) 0.0012(12) -0.0073(12) -0.0028(12)
C37 0.0258(15) 0.0216(16) 0.0327(15) -0.0041(13) -0.0025(12) -0.0043(12)
C38 0.0295(16) 0.0229(17) 0.0339(16) -0.0020(13) -0.0095(13) -0.0009(13)
C39 0.0359(18) 0.0194(17) 0.047(2) -0.0007(15) -0.0104(15) 0.0018(14)
C40 0.0403(18) 0.0178(16) 0.0410(18) -0.0071(14) -0.0049(15) -0.0047(14)
C41 0.0381(18) 0.0281(19) 0.0393(18) -0.0058(15) -0.0124(15) -0.0045(15)
C42 0.0328(17) 0.0222(17) 0.0371(17) -0.0007(14) -0.0085(14) -0.0014(13)
C43 0.57(3) 0.064(6) 0.211(12) 0.033(6) -0.188(15) -0.096(10)
C44 0.148(8) 0.244(12) 0.265(12) 0.211(10) -0.132(8) -0.097(8)
C45 0.091(4) 0.103(5) 0.096(4) 0.060(4) -0.046(3) -0.063(4)
N1 0.0471(18) 0.0424(19) 0.0349(16) 0.0042(14) -0.0079(14) -0.0195(15)
N2 0.0446(18) 0.045(2) 0.0331(15) 0.0068(15) -0.0092(14) -0.0058(15)
N3 0.0433(18) 0.045(2) 0.0331(15) -0.0115(14) -0.0010(13) 0.0019(15)
N4 0.075(3) 0.047(3) 0.167(6) -0.052(3) -0.024(3) -0.015(2)
N5 0.0381(17) 0.0405(19) 0.0473(18) -0.0130(15) 0.0017(14) -0.0086(14)
N6 0.049(2) 0.090(3) 0.0366(17) -0.019(2) -0.0130(16) -0.012(2)
N7 0.159(5) 0.093(4) 0.065(3) 0.006(3) -0.064(3) -0.025(4)
N8 0.190(7) 0.233(9) 0.054(3) -0.070(5) 0.028(4) -0.157(7)
N9 0.079(3) 0.065(3) 0.0368(18) -0.0058(18) -0.0138(18) -0.018(2)
N10 0.103(4) 0.061(3) 0.163(6) -0.033(4) -0.015(4) -0.042(3)
N11 0.0472(18) 0.0309(18) 0.0515(19) 0.0014(15) -0.0207(15) -0.0060(14)
N12 0.059(2) 0.0227(17) 0.068(2) -0.0126(16) -0.0142(18) -0.0041(15)
N13 0.063(2) 0.071(3) 0.079(3) 0.041(3) -0.016(2) -0.014(2)
O1 0.0257(11) 0.0326(13) 0.0349(12) 0.0055(10) 0.0034(9) -0.0045(10)
O2 0.0263(11) 0.0336(14) 0.0323(11) 0.0067(10) -0.0039(9) -0.0050(10)
O3 0.0657(18) 0.0434(17) 0.0344(13) -0.0049(12) -0.0064(12) -0.0131(14)
O4 0.113(3) 0.138(4) 0.056(2) 0.007(2) -0.013(2) -0.099(3)
O5 0.090(2) 0.069(2) 0.0400(15) 0.0224(15) -0.0175(15) -0.0401(19)
O6 0.095(3) 0.079(2) 0.0396(15) 0.0046(16) -0.0269(16) -0.035(2)
O7 0.0288(11) 0.0240(12) 0.0391(12) -0.0106(10) 0.0056(9) -0.0008(9)
O8 0.0233(11) 0.0393(15) 0.0519(14) -0.0220(12) -0.0032(10) -0.0046(10)
O9 0.0631(19) 0.0444(18) 0.070(2) 0.0064(16) -0.0115(16) -0.0161(15)
O10 0.0614(19) 0.083(2) 0.0382(15) -0.0067(15) -0.0173(14) -0.0017(17)
O11 0.147(5) 0.101(4) 0.167(5) -0.088(4) -0.020(4) -0.047(3)
O12 0.148(4) 0.042(2) 0.210(6) -0.025(3) -0.028(4) -0.043(3)
O13 0.0281(11) 0.0344(13) 0.0220(10) -0.0065(9) 0.0014(8) -0.0054(9)
O14 0.0254(11) 0.0638(18) 0.0286(11) -0.0133(12) 0.0022(9) -0.0134(11)
O15 0.0537(16) 0.0443(17) 0.0386(14) -0.0009(12) -0.0007(12) -0.0039(13)
O16 0.079(2) 0.051(2) 0.087(2) -0.0386(18) -0.0163(19) 0.0023(16)
O17 0.061(2) 0.127(3) 0.0505(18) -0.051(2) -0.0171(15) 0.004(2)
O18 0.111(3) 0.100(3) 0.059(2) -0.016(2) -0.049(2) 0.010(3)
O19 0.0272(12) 0.0661(19) 0.0292(11) -0.0099(12) 0.0028(9) -0.0160(12)
O20 0.0261(10) 0.0303(13) 0.0224(10) -0.0041(9) 0.0016(8) -0.0045(9)
O21 0.073(2) 0.070(2) 0.065(2) -0.0023(18) -0.0074(18) -0.0174(18)
O22 0.68(2) 0.135(6) 0.131(5) 0.045(5) -0.232(9) -0.097(8)
O23 0.299(10) 0.340(12) 0.075(3) 0.001(5) -0.083(5) -0.214(9)
O24 0.152(5) 0.302(9) 0.152(6) -0.182(7) 0.056(4) -0.124(6)
O25 0.0216(10) 0.0330(13) 0.0456(13) -0.0150(11) -0.0019(10) -0.0039(9)
O26 0.0264(11) 0.0247(12) 0.0343(11) -0.0094(10) 0.0043(9) -0.0032(9)
O27 0.070(2) 0.068(2) 0.0405(15) 0.0064(15) -0.0012(14) -0.0275(18)
O28 0.153(4) 0.119(4) 0.059(2) 0.003(2) -0.057(3) -0.043(3)
O29 0.336(11) 0.148(6) 0.293(10) -0.003(6) -0.180(9) -0.153(7)
O30 0.113(4) 0.063(3) 0.178(5) -0.036(3) 0.044(3) -0.053(3)
O31 0.0288(11) 0.0232(12) 0.0451(13) -0.0035(10) -0.0041(10) -0.0081(9)
O32 0.0307(12) 0.0216(12) 0.0526(15) -0.0048(11) -0.0029(11) 0.0009(9)
O33 0.079(2) 0.0408(17) 0.0542(17) -0.0091(14) -0.0287(16) -0.0098(15)
O34 0.0477(18) 0.064(2) 0.119(3) -0.023(2) -0.0464(19) 0.0127(16)
O35 0.092(3) 0.0198(16) 0.136(3) -0.0115(18) -0.053(2) 0.0033(16)
O36 0.078(2) 0.0344(18) 0.131(3) -0.0289(19) -0.044(2) -0.0073(16)
O37 0.0305(12) 0.0472(16) 0.0424(14) 0.0132(12) -0.0034(11) -0.0076(11)
O1W 0.0318(12) 0.0227(12) 0.0310(11) 0.0010(10) -0.0023(10) -0.0038(9)
O2W 0.0308(12) 0.0398(16) 0.0413(13) 0.0072(12) -0.0068(11) -0.0135(11)
O3W 0.0239(11) 0.0273(13) 0.0483(14) 0.0011(11) -0.0019(10) -0.0043(10)
La1 0.01666(8) 0.01930(9) 0.02221(8) -0.00350(7) -0.00029(6) -0.00339(6)
La2 0.01650(8) 0.02017(10) 0.02273(8) -0.00332(7) -0.00104(6) -0.00293(6)

loop_
_atom_type_symbol
_atom_type_description
_atom_type_scat_dispersion_real
_atom_type_scat_dispersion_imag
_atom_type_scat_source
C C 0.0033 0.0016 'International Tables Vol C Tables 4.2.6.8 and 6.1.1.4'
H H 0.0000 0.0000 'International Tables Vol C Tables 4.2.6.8 and 6.1.1.4'
N N 0.0061 0.0033 'International Tables Vol C Tables 4.2.6.8 and 6.1.1.4'
O O 0.0106 0.0060 'International Tables Vol C Tables 4.2.6.8 and 6.1.1.4'
La La -0.2871 2.4523 'International Tables Vol C Tables 4.2.6.8 and 6.1.1.4'

loop_
_geom_angle_atom_site_label_1
_geom_angle_atom_site_label_2
_geom_angle_atom_site_label_3
_geom_angle
_geom_angle_site_symmetry_1
_geom_angle_site_symmetry_3
O1 C1 O2 128.1(3) . .
O1 C1 C2 115.0(3) . .
O2 C1 C2 116.8(3) . .
C3 C2 C7 117.3(3) . .
C3 C2 C1 125.5(3) . .
C7 C2 C1 117.1(3) . .
C4 C3 C2 122.7(3) . .
C4 C3 N1 116.9(3) . .
C2 C3 N1 120.3(3) . .
C5 C4 C3 117.3(3) . .
C5 C4 H4 121.3 . .
C3 C4 H4 121.3 . .
C6 C5 C4 122.7(3) . .
C6 C5 N2 118.8(3) . .
C4 C5 N2 118.4(3) . .
C5 C6 C7 118.8(3) . .
C5 C6 H6 120.6 . .
C7 C6 H6 120.6 . .
C6 C7 C2 121.1(3) . .
C6 C7 H7 119.4 . .
C2 C7 H7 119.4 . .
O8 C8 O7 123.0(3) . .
O8 C8 C9 118.2(3) . .
O7 C8 C9 118.3(3) . .
C10 C9 C14 118.2(3) . .
C10 C9 C8 125.7(3) . .
C14 C9 C8 116.1(3) . .
C9 C10 C11 122.5(3) . .
C9 C10 N3 120.5(3) . .
C11 C10 N3 116.9(3) . .
C12 C11 C10 116.6(4) . .
C12 C11 H11 121.7 . .
C10 C11 H11 121.7 . .
C11 C12 C13 123.1(4) . .
C11 C12 N4 118.1(5) . .
C13 C12 N4 118.8(5) . .
C14 C13 C12 118.9(4) . .
C14 C13 H13 120.5 . .
C12 C13 H13 120.5 . .
C13 C14 C9 120.5(4) . .
C13 C14 H14 119.7 . .
C9 C14 H14 119.7 . .
O14 C15 O13 122.7(3) . .
O14 C15 C16 119.0(3) . .
O13 C15 C16 118.0(3) . .
C21 C16 C17 117.2(3) . .
C21 C16 C15 117.4(3) . .
C17 C16 C15 125.3(3) . .
C18 C17 C16 122.1(3) . .
C18 C17 N5 117.5(3) . .
C16 C17 N5 120.4(3) . .
C19 C18 C17 118.0(3) . .
C19 C18 H18 121.0 . .
C17 C18 H18 121.0 . .
C18 C19 C20 122.4(3) . .
C18 C19 N6 118.3(4) . .
C20 C19 N6 119.2(4) . .
C19 C20 C21 118.8(4) . .
C19 C20 H20 120.6 . .
C21 C20 H20 120.6 . .
C20 C21 C16 121.4(3) . .
C20 C21 H21 119.3 . .
C16 C21 H21 119.3 . .
O19 C22 O20 123.0(3) . .
O19 C22 C23 118.3(3) . .
O20 C22 C23 118.6(3) . .
C28 C23 C24 118.3(4) . .
C28 C23 C22 118.0(3) . .
C24 C23 C22 123.7(4) . .
C23 C24 C25 121.6(5) . .
C23 C24 N7 121.2(4) . .
C25 C24 N7 117.1(5) . .
C26 C25 C24 117.1(5) . .
C26 C25 H25 121.4 . .
C24 C25 H25 121.4 . .
C27 C26 C25 123.0(4) . .
C27 C26 N8 120.3(7) . .
C25 C26 N8 116.6(7) . .
C26 C27 C28 119.3(5) . .
C26 C27 H27 120.4 . .
C28 C27 H27 120.4 . .
C23 C28 C27 120.6(5) . .
C23 C28 H28 119.7 . .
C27 C28 H28 119.7 . .
O25 C29 O26 123.5(3) . .
O25 C29 C30 118.6(3) . .
O26 C29 C30 117.4(3) . .
C31 C30 C35 117.7(3) . .
C31 C30 C29 126.3(3) . .
C35 C30 C29 115.8(3) . .
C30 C31 C32 122.0(4) . .
C30 C31 N9 120.6(3) . .
C32 C31 N9 117.3(4) . .
C33 C32 C31 116.8(4) . .
C33 C32 H32 121.6 . .
C31 C32 H32 121.6 . .
C34 C33 C32 123.4(4) . .
C34 C33 N10 119.8(5) . .
C32 C33 N10 116.8(5) . .
C33 C34 C35 118.6(4) . .
C33 C34 H34 120.7 . .
C35 C34 H34 120.7 . .
C34 C35 C30 121.4(4) . .
C34 C35 H35 119.3 . .
C30 C35 H35 119.3 . .
O31 C36 O32 127.0(3) . .
O31 C36 C37 119.0(3) . .
O32 C36 C37 113.9(3) . .
C38 C37 C42 116.8(3) . .
C38 C37 C36 125.7(3) . .
C42 C37 C36 117.5(3) . .
C39 C38 C37 123.4(3) . .
C39 C38 N11 116.3(3) . .
C37 C38 N11 120.2(3) . .
C40 C39 C38 117.0(3) . .
C40 C39 H39 121.5 . .
C38 C39 H39 121.5 . .
C39 C40 C41 122.2(3) . .
C39 C40 N12 119.0(3) . .
C41 C40 N12 118.8(3) . .
C42 C41 C40 119.2(3) . .
C42 C41 H41 120.4 . .
C40 C41 H41 120.4 . .
C41 C42 C37 121.4(3) . .
C41 C42 H42 119.3 . .
C37 C42 H42 119.3 . .
N13 C43 H43A 109.5 . .
N13 C43 H43B 109.5 . .
H43A C43 H43B 109.5 . .
N13 C43 H43C 109.5 . .
H43A C43 H43C 109.5 . .
H43B C43 H43C 109.5 . .
N13 C44 H44A 109.5 . .
N13 C44 H44B 109.5 . .
H44A C44 H44B 109.5 . .
N13 C44 H44C 109.5 . .
H44A C44 H44C 109.5 . .
H44B C44 H44C 109.5 . .
O37 C45 N13 130.9(6) . .
O37 C45 H45 114.5 . .
N13 C45 H45 114.5 . .
O4 N1 O3 123.5(3) . .
O4 N1 C3 117.3(3) . .
O3 N1 C3 119.2(3) . .
O6 N2 O5 122.7(3) . .
O6 N2 C5 119.1(3) . .
O5 N2 C5 118.2(3) . .
O9 N3 O10 124.9(4) . .
O9 N3 C10 116.6(3) . .
O10 N3 C10 118.5(3) . .
O11 N4 O12 125.9(5) . .
O11 N4 C12 117.1(6) . .
O12 N4 C12 117.0(6) . .
O15 N5 O16 124.5(4) . .
O15 N5 C17 117.6(3) . .
O16 N5 C17 117.9(3) . .
O17 N6 O18 124.6(4) . .
O17 N6 C19 117.8(4) . .
O18 N6 C19 117.7(4) . .
O21 N7 O22 120.8(6) . .
O21 N7 C24 120.1(4) . .
O22 N7 C24 119.0(5) . .
O23 N8 O24 126.2(6) . .
O23 N8 C26 118.3(10) . .
O24 N8 C26 115.5(9) . .
O27 N9 O28 125.1(4) . .
O27 N9 C31 117.9(3) . .
O28 N9 C31 117.0(4) . .
O29 N10 O30 124.1(6) . .
O29 N10 C33 118.4(7) . .
O30 N10 C33 117.6(6) . .
O33 N11 O34 124.2(3) . .
O33 N11 C38 118.0(3) . .
O34 N11 C38 117.7(3) . .
O36 N12 O35 123.5(3) . .
O36 N12 C40 118.8(3) . .
O35 N12 C40 117.8(3) . .
C45 N13 C43 118.5(6) . .
C45 N13 C44 128.1(6) . .
C43 N13 C44 113.2(7) . .
C1 O1 La1 141.6(2) . .
C1 O2 La2 137.4(2) . .
C8 O7 La1 156.4(2) . .
C8 O7 La2 87.88(17) . .
La1 O7 La2 114.95(8) . .
C8 O8 La2 101.23(19) . .
C15 O13 La2 151.75(19) . 1_655
C15 O13 La1 90.04(17) . .
La2 O13 La1 113.97(7) 1_655 .
C15 O14 La1 99.46(18) . .
C22 O19 La2 99.88(18) . .
C22 O20 La1 155.02(19) . 1_455
C22 O20 La2 89.88(17) . .
La1 O20 La2 114.69(7) 1_455 .
C29 O25 La1 101.00(18) . .
C29 O26 La2 152.33(19) . .
C29 O26 La1 87.33(16) . .
La2 O26 La1 114.40(8) . .
C36 O31 La1 132.2(2) . 1_455
C36 O32 La2 147.3(2) . .
C45 O37 La2 120.9(3) . .
La1 O1W H11W 116(3) . .
La1 O1W H12W 112(3) . .
H11W O1W H12W 105(3) . .
La1 O2W H21W 114(3) . .
La1 O2W H22W 114(3) . .
H21W O2W H22W 108(3) . .
La2 O3W H31W 119(3) . .
La2 O3W H32W 116(3) . .
H31W O3W H32W 101(2) . .
O20 La1 O7 152.51(7) 1_655 .
O20 La1 O1 133.56(7) 1_655 .
O7 La1 O1 72.69(7) . .
O20 La1 O31 81.07(7) 1_655 1_655
O7 La1 O31 78.61(7) . 1_655
O1 La1 O31 140.26(8) . 1_655
O20 La1 O2W 78.09(7) 1_655 .
O7 La1 O2W 77.19(8) . .
O1 La1 O2W 128.95(7) . .
O31 La1 O2W 67.81(8) 1_655 .
O20 La1 O25 73.48(7) 1_655 .
O7 La1 O25 111.69(7) . .
O1 La1 O25 77.90(8) . .
O31 La1 O25 139.45(8) 1_655 .
O2W La1 O25 76.28(8) . .
O20 La1 O14 112.77(7) 1_655 .
O7 La1 O14 80.66(7) . .
O1 La1 O14 71.15(7) . .
O31 La1 O14 77.63(8) 1_655 .
O2W La1 O14 141.82(9) . .
O25 La1 O14 141.42(8) . .
O20 La1 O1W 69.05(7) 1_655 .
O7 La1 O1W 138.08(7) . .
O1 La1 O1W 65.50(7) . .
O31 La1 O1W 134.65(7) 1_655 .
O2W La1 O1W 132.92(8) . .
O25 La1 O1W 62.83(7) . .
O14 La1 O1W 83.33(8) . .
O20 La1 O13 65.14(6) 1_655 .
O7 La1 O13 123.66(7) . .
O1 La1 O13 103.21(7) . .
O31 La1 O13 70.86(7) 1_655 .
O2W La1 O13 127.81(7) . .
O25 La1 O13 122.45(6) . .
O14 La1 O13 47.63(6) . .
O1W La1 O13 65.94(7) . .
O20 La1 O26 113.56(6) 1_655 .
O7 La1 O26 64.73(7) . .
O1 La1 O26 66.66(7) . .
O31 La1 O26 123.59(7) 1_655 .
O2W La1 O26 63.43(7) . .
O25 La1 O26 47.05(6) . .
O14 La1 O26 131.33(6) . .
O1W La1 O26 99.84(7) . .
O13 La1 O26 165.53(6) . .
O32 La2 O26 139.11(8) . .
O32 La2 O13 71.59(8) . 1_455
O26 La2 O13 148.89(7) . 1_455
O32 La2 O2 138.50(8) . .
O26 La2 O2 76.84(7) . .
O13 La2 O2 77.98(7) 1_455 .
O32 La2 O3W 127.66(7) . .
O26 La2 O3W 79.20(7) . .
O13 La2 O3W 74.22(7) 1_455 .
O2 La2 O3W 66.67(8) . .
O32 La2 O8 70.82(8) . .
O26 La2 O8 112.19(7) . .
O13 La2 O8 78.77(7) 1_455 .
O2 La2 O8 76.17(8) . .
O3W La2 O8 137.56(8) . .
O32 La2 O37 68.28(8) . .
O26 La2 O37 71.42(8) . .
O13 La2 O37 139.68(8) 1_455 .
O2 La2 O37 132.94(7) . .
O3W La2 O37 136.09(8) . .
O8 La2 O37 84.63(8) . .
O32 La2 O19 85.06(8) . .
O26 La2 O19 74.80(7) . .
O13 La2 O19 110.81(7) 1_455 .
O2 La2 O19 132.85(8) . .
O3W La2 O19 71.55(8) . .
O8 La2 O19 150.05(8) . .
O37 La2 O19 69.74(8) . .
O32 La2 O20 66.70(7) . .
O26 La2 O20 116.98(7) . .
O13 La2 O20 63.92(6) 1_455 .
O2 La2 O20 122.81(7) . .
O3W La2 O20 63.03(7) . .
O8 La2 O20 130.02(6) . .
O37 La2 O20 102.50(7) . .
O19 La2 O20 47.10(6) . .
O32 La2 O7 105.13(7) . .
O26 La2 O7 64.98(7) . .
O13 La2 O7 120.04(6) 1_455 .
O2 La2 O7 66.99(7) . .
O3W La2 O7 126.20(7) . .
O8 La2 O7 47.24(6) . .
O37 La2 O7 68.43(7) . .
O19 La2 O7 128.85(6) . .
O20 La2 O7 170.06(6) . .

loop_
_geom_bond_atom_site_label_1
_geom_bond_atom_site_label_2
_geom_bond_distance
_geom_bond_site_symmetry_2
C1 O1 1.247(3) .
C1 O2 1.248(3) .
C1 C2 1.524(4) .
C2 C3 1.391(4) .
C2 C7 1.396(4) .
C3 C4 1.387(4) .
C3 N1 1.467(4) .
C4 C5 1.376(5) .
C4 H4 0.9300 .
C5 C6 1.368(5) .
C5 N2 1.476(4) .
C6 C7 1.391(5) .
C6 H6 0.9300 .
C7 H7 0.9300 .
C8 O8 1.243(4) .
C8 O7 1.262(4) .
C8 C9 1.507(4) .
C9 C10 1.384(4) .
C9 C14 1.386(5) .
C10 C11 1.389(5) .
C10 N3 1.465(5) .
C11 C12 1.364(6) .
C11 H11 0.9300 .
C12 C13 1.376(6) .
C12 N4 1.477(5) .
C13 C14 1.375(5) .
C13 H13 0.9300 .
C14 H14 0.9300 .
C15 O14 1.244(3) .
C15 O13 1.258(3) .
C15 C16 1.518(4) .
C16 C21 1.389(5) .
C16 C17 1.394(5) .
C17 C18 1.388(4) .
C17 N5 1.467(5) .
C18 C19 1.362(5) .
C18 H18 0.9300 .
C19 C20 1.371(5) .
C19 N6 1.478(4) .
C20 C21 1.384(4) .
C20 H20 0.9300 .
C21 H21 0.9300 .
C22 O19 1.241(4) .
C22 O20 1.259(3) .
C22 C23 1.517(4) .
C23 C28 1.372(6) .
C23 C24 1.385(5) .
C24 C25 1.392(6) .
C24 N7 1.438(7) .
C25 C26 1.361(9) .
C25 H25 0.9300 .
C26 C27 1.348(8) .
C26 N8 1.472(6) .
C27 C28 1.381(6) .
C27 H27 0.9300 .
C28 H28 0.9300 .
C29 O25 1.242(3) .
C29 O26 1.260(3) .
C29 C30 1.511(4) .
C30 C31 1.373(5) .
C30 C35 1.386(5) .
C31 C32 1.394(5) .
C31 N9 1.461(5) .
C32 C33 1.370(7) .
C32 H32 0.9300 .
C33 C34 1.345(7) .
C33 N10 1.482(6) .
C34 C35 1.375(5) .
C34 H34 0.9300 .
C35 H35 0.9300 .
C36 O31 1.246(4) .
C36 O32 1.253(4) .
C36 C37 1.522(4) .
C37 C38 1.386(4) .
C37 C42 1.396(4) .
C38 C39 1.383(4) .
C38 N11 1.473(4) .
C39 C40 1.376(5) .
C39 H39 0.9300 .
C40 C41 1.377(5) .
C40 N12 1.468(4) .
C41 C42 1.371(5) .
C41 H41 0.9300 .
C42 H42 0.9300 .
C43 N13 1.367(9) .
C43 H43A 0.9600 .
C43 H43B 0.9600 .
C43 H43C 0.9600 .
C44 N13 1.426(7) .
C44 H44A 0.9600 .
C44 H44B 0.9600 .
C44 H44C 0.9600 .
C45 O37 1.230(5) .
C45 N13 1.249(6) .
C45 H45 0.9300 .
N1 O4 1.211(4) .
N1 O3 1.215(4) .
N2 O6 1.202(4) .
N2 O5 1.206(4) .
N3 O9 1.219(4) .
N3 O10 1.220(4) .
N4 O11 1.223(7) .
N4 O12 1.235(7) .
N5 O15 1.214(4) .
N5 O16 1.229(4) .
N6 O17 1.224(5) .
N6 O18 1.225(5) .
N7 O21 1.175(5) .
N7 O22 1.215(7) .
N8 O23 1.232(13) .
N8 O24 1.241(12) .
N9 O27 1.227(5) .
N9 O28 1.233(5) .
N10 O29 1.170(8) .
N10 O30 1.212(7) .
N11 O33 1.217(4) .
N11 O34 1.219(4) .
N12 O36 1.204(4) .
N12 O35 1.214(4) .
O1 La1 2.514(2) .
O2 La2 2.573(2) .
O7 La1 2.492(2) .
O7 La2 2.865(2) .
O8 La2 2.595(2) .
O13 La2 2.540(2) 1_655
O13 La1 2.805(2) .
O14 La1 2.615(2) .
O19 La2 2.640(2) .
O20 La1 2.481(2) 1_455
O20 La2 2.840(2) .
O25 La1 2.602(2) .
O26 La2 2.492(2) .
O26 La1 2.881(2) .
O31 La1 2.568(2) 1_455
O32 La2 2.478(2) .
O37 La2 2.611(2) .
O1W La1 2.689(2) .
O1W H11W 0.808(17) .
O1W H12W 0.808(17) .
O2W La1 2.573(2) .
O2W H21W 0.798(17) .
O2W H22W 0.796(18) .
O3W La2 2.587(2) .
O3W H31W 0.823(17) .
O3W H32W 0.826(17) .

loop_
_geom_torsion_atom_site_label_1
_geom_torsion_atom_site_label_2
_geom_torsion_atom_site_label_3
_geom_torsion_atom_site_label_4
_geom_torsion
_geom_torsion_site_symmetry_4
O1 C1 C2 C3 -122.9(3) .
O2 C1 C2 C3 60.1(4) .
O1 C1 C2 C7 60.2(4) .
O2 C1 C2 C7 -116.8(3) .
C7 C2 C3 C4 1.9(5) .
C1 C2 C3 C4 -175.0(3) .
C7 C2 C3 N1 -176.7(3) .
C1 C2 C3 N1 6.4(5) .
C2 C3 C4 C5 0.1(5) .
N1 C3 C4 C5 178.7(3) .
C3 C4 C5 C6 -0.9(5) .
C3 C4 C5 N2 -179.8(3) .
C4 C5 C6 C7 -0.3(6) .
N2 C5 C6 C7 178.6(3) .
C5 C6 C7 C2 2.4(5) .
C3 C2 C7 C6 -3.2(5) .
C1 C2 C7 C6 174.0(3) .
O8 C8 C9 C10 98.4(4) .
O7 C8 C9 C10 -88.9(4) .
O8 C8 C9 C14 -81.3(4) .
O7 C8 C9 C14 91.3(4) .
C14 C9 C10 C11 2.6(5) .
C8 C9 C10 C11 -177.2(3) .
C14 C9 C10 N3 -179.5(3) .
C8 C9 C10 N3 0.7(5) .
C9 C10 C11 C12 -0.7(5) .
N3 C10 C11 C12 -178.7(3) .
C10 C11 C12 C13 -2.3(6) .
C10 C11 C12 N4 176.5(4) .
C11 C12 C13 C14 3.3(7) .
N4 C12 C13 C14 -175.5(4) .
C12 C13 C14 C9 -1.2(6) .
C10 C9 C14 C13 -1.6(5) .
C8 C9 C14 C13 178.2(4) .
O14 C15 C16 C21 105.4(4) .
O13 C15 C16 C21 -69.0(4) .
O14 C15 C16 C17 -71.4(4) .
O13 C15 C16 C17 114.3(4) .
C21 C16 C17 C18 -2.1(5) .
C15 C16 C17 C18 174.7(3) .
C21 C16 C17 N5 177.9(3) .
C15 C16 C17 N5 -5.3(5) .
C16 C17 C18 C19 0.8(5) .
N5 C17 C18 C19 -179.2(3) .
C17 C18 C19 C20 0.5(5) .
C17 C18 C19 N6 -177.6(3) .
C18 C19 C20 C21 -0.4(6) .
N6 C19 C20 C21 177.7(3) .
C19 C20 C21 C16 -0.9(5) .
C17 C16 C21 C20 2.1(5) .
C15 C16 C21 C20 -174.9(3) .
O19 C22 C23 C28 93.8(4) .
O20 C22 C23 C28 -81.6(4) .
O19 C22 C23 C24 -83.8(5) .
O20 C22 C23 C24 100.8(4) .
C28 C23 C24 C25 -0.1(7) .
C22 C23 C24 C25 177.5(4) .
C28 C23 C24 N7 -176.4(5) .
C22 C23 C24 N7 1.2(7) .
C23 C24 C25 C26 -1.4(9) .
N7 C24 C25 C26 175.1(5) .
C24 C25 C26 C27 1.3(9) .
C24 C25 C26 N8 -179.0(5) .
C25 C26 C27 C28 0.4(8) .
N8 C26 C27 C28 -179.4(5) .
C24 C23 C28 C27 1.7(6) .
C22 C23 C28 C27 -176.0(4) .
C26 C27 C28 C23 -1.9(7) .
O25 C29 C30 C31 -110.9(4) .
O26 C29 C30 C31 76.9(4) .
O25 C29 C30 C35 74.2(4) .
O26 C29 C30 C35 -98.1(3) .
C35 C30 C31 C32 0.9(6) .
C29 C30 C31 C32 -174.0(4) .
C35 C30 C31 N9 -177.4(3) .
C29 C30 C31 N9 7.8(6) .
C30 C31 C32 C33 0.6(7) .
N9 C31 C32 C33 178.9(4) .
C31 C32 C33 C34 -1.1(7) .
C31 C32 C33 N10 176.9(4) .
C32 C33 C34 C35 0.0(7) .
N10 C33 C34 C35 -177.9(4) .
C33 C34 C35 C30 1.5(6) .
C31 C30 C35 C34 -2.0(5) .
C29 C30 C35 C34 173.4(3) .
O31 C36 C37 C38 -54.0(5) .
O32 C36 C37 C38 128.5(3) .
O31 C36 C37 C42 126.0(3) .
O32 C36 C37 C42 -51.5(4) .
C42 C37 C38 C39 -0.1(5) .
C36 C37 C38 C39 179.8(3) .
C42 C37 C38 N11 176.3(3) .
C36 C37 C38 N11 -3.8(5) .
C37 C38 C39 C40 0.5(5) .
N11 C38 C39 C40 -176.0(3) .
C38 C39 C40 C41 -1.1(5) .
C38 C39 C40 N12 177.4(3) .
C39 C40 C41 C42 1.3(6) .
N12 C40 C41 C42 -177.2(3) .
C40 C41 C42 C37 -0.9(5) .
C38 C37 C42 C41 0.3(5) .
C36 C37 C42 C41 -179.7(3) .
C4 C3 N1 O4 24.7(5) .
C2 C3 N1 O4 -156.6(4) .
C4 C3 N1 O3 -154.8(3) .
C2 C3 N1 O3 23.8(5) .
C6 C5 N2 O6 1.4(5) .
C4 C5 N2 O6 -179.7(4) .
C6 C5 N2 O5 -177.1(4) .
C4 C5 N2 O5 1.8(5) .
C9 C10 N3 O9 -25.0(5) .
C11 C10 N3 O9 153.0(3) .
C9 C10 N3 O10 154.2(3) .
C11 C10 N3 O10 -27.8(5) .
C11 C12 N4 O11 -20.8(7) .
C13 C12 N4 O11 158.0(5) .
C11 C12 N4 O12 162.1(5) .
C13 C12 N4 O12 -19.1(7) .
C18 C17 N5 O15 168.6(3) .
C16 C17 N5 O15 -11.4(5) .
C18 C17 N5 O16 -11.5(5) .
C16 C17 N5 O16 168.5(3) .
C18 C19 N6 O17 10.3(6) .
C20 C19 N6 O17 -167.9(4) .
C18 C19 N6 O18 -169.5(4) .
C20 C19 N6 O18 12.3(6) .
C23 C24 N7 O21 -19.7(9) .
C25 C24 N7 O21 163.8(6) .
C23 C24 N7 O22 156.7(8) .
C25 C24 N7 O22 -19.8(11) .
C27 C26 N8 O23 156.0(6) .
C25 C26 N8 O23 -23.8(9) .
C27 C26 N8 O24 -23.3(8) .
C25 C26 N8 O24 156.9(6) .
C30 C31 N9 O27 10.0(6) .
C32 C31 N9 O27 -168.4(4) .
C30 C31 N9 O28 -167.8(4) .
C32 C31 N9 O28 13.8(6) .
C34 C33 N10 O29 -179.2(8) .
C32 C33 N10 O29 2.8(10) .
C34 C33 N10 O30 0.4(8) .
C32 C33 N10 O30 -177.6(5) .
C39 C38 N11 O33 143.2(4) .
C37 C38 N11 O33 -33.5(5) .
C39 C38 N11 O34 -35.2(5) .
C37 C38 N11 O34 148.2(4) .
C39 C40 N12 O36 -174.2(4) .
C41 C40 N12 O36 4.4(6) .
C39 C40 N12 O35 5.6(6) .
C41 C40 N12 O35 -175.8(4) .
O37 C45 N13 C43 -2.6(13) .
O37 C45 N13 C44 -177.7(8) .
O2 C1 O1 La1 37.1(6) .
C2 C1 O1 La1 -139.4(3) .
O1 C1 O2 La2 -1.6(6) .
C2 C1 O2 La2 174.9(2) .
O8 C8 O7 La1 -158.3(4) .
C9 C8 O7 La1 29.5(7) .
O8 C8 O7 La2 7.8(3) .
C9 C8 O7 La2 -164.5(3) .
O7 C8 O8 La2 -8.7(3) .
C9 C8 O8 La2 163.5(2) .
O14 C15 O13 La2 153.1(3) 1_655
C16 C15 O13 La2 -32.7(6) 1_655
O14 C15 O13 La1 3.9(3) .
C16 C15 O13 La1 178.0(3) .
O13 C15 O14 La1 -4.2(4) .
C16 C15 O14 La1 -178.3(2) .
O20 C22 O19 La2 4.4(4) .
C23 C22 O19 La2 -170.8(3) .
O19 C22 O20 La1 165.9(3) 1_455
C23 C22 O20 La1 -18.9(7) 1_455
O19 C22 O20 La2 -4.0(3) .
C23 C22 O20 La2 171.1(3) .
O26 C29 O25 La1 12.0(3) .
C30 C29 O25 La1 -159.7(2) .
O25 C29 O26 La2 -153.9(3) .
C30 C29 O26 La2 17.9(6) .
O25 C29 O26 La1 -10.7(3) .
C30 C29 O26 La1 161.2(2) .
O32 C36 O31 La1 4.5(5) 1_455
C37 C36 O31 La1 -172.72(19) 1_455
O31 C36 O32 La2 -43.6(6) .
C37 C36 O32 La2 133.7(3) .
N13 C45 O37 La2 141.5(6) .
